data_2017885
loop_
_publ_author_name
'Gutierrez, Julio'
'Eisenberg, Rodney'
'Herrensmith, Gabrielle'
'Tobin, Thomas'
'Li, Tonglei'
'Long, Sihui'

_publ_section_title
;
 Polymorphism in
 2-(4-hydroxy-2,6-dimethylanilino)-5,6-dihydro-4<i>H</i>-1,3-thiazin-3-ium
 chloride
;
_journal_coeditor_code FG3203
_journal_issue 12
_journal_name_full 'Acta Crystallographica Section C'
_journal_page_first o593
_journal_page_last o595
_journal_paper_doi 10.1107/S0108270110045099
_journal_volume 66
_journal_year 2010
_chemical_formula_iupac 'C12 H17 N2 O S + , Cl -'
_chemical_formula_moiety 'C12 H17 N2 O S +, Cl -'
_chemical_formula_sum 'C12 H17 Cl N2 O S'
_chemical_formula_weight 272.79
_chemical_name_systematic
;
2-(4-hydroxy-2,6-dimethylanilino)-5,6-dihydro-4<i>H</i>-1,3-thiazin-3-ium
chloride
;
_space_group_IT_number 2
_space_group_name_Hall '-P 1'
_symmetry_cell_setting triclinic
_symmetry_space_group_name_Hall '-P 1'
_symmetry_space_group_name_H-M 'P -1'
_atom_sites_solution_hydrogens geom
_atom_sites_solution_primary direct
_atom_sites_solution_secondary difmap
_audit_creation_method SHELXL97
_cell_angle_alpha 73.3925(6)
_cell_angle_beta 84.1579(6)
_cell_angle_gamma 70.8388(6)
_cell_formula_units_Z 2
_cell_length_a 6.99610(10)
_cell_length_b 7.94210(10)
_cell_length_c 13.0864(2)
_cell_measurement_reflns_used 2964
_cell_measurement_temperature 90(2)
_cell_measurement_theta_max 27.5
_cell_measurement_theta_min 1.0
_cell_volume 658.168(16)
_computing_cell_refinement 'DENZO-SMN (Otwinowski & Minor, 1997)'
_computing_data_collection 'COLLECT (Nonius, 2002)'
_computing_data_reduction 'DENZO-SMN (Otwinowski & Minor, 1997)'
_computing_molecular_graphics 'XP in SHELXTL (Sheldrick, 2008)'
_computing_publication_material 'SHELXL97 (Sheldrick, 2008) and local procedures'
_computing_structure_refinement 'SHELXL97 (Sheldrick, 2008)'
_computing_structure_solution 'SHELXS97 (Sheldrick, 2008)'
_diffrn_ambient_temperature 90(2)
_diffrn_detector_area_resol_mean 18
_diffrn_measured_fraction_theta_full 0.989
_diffrn_measured_fraction_theta_max 0.989
_diffrn_measurement_device_type 'Nonius KappaCCD area-detector'
_diffrn_measurement_method '\w scans at fixed \c = 55\%'
_diffrn_radiation_monochromator graphite
_diffrn_radiation_source 'fine-focus sealed tube'
_diffrn_radiation_type MoK\a
_diffrn_radiation_wavelength 0.71073
_diffrn_reflns_av_R_equivalents 0.0165
_diffrn_reflns_av_sigmaI/netI 0.0261
_diffrn_reflns_limit_h_max 9
_diffrn_reflns_limit_h_min -9
_diffrn_reflns_limit_k_max 10
_diffrn_reflns_limit_k_min -10
_diffrn_reflns_limit_l_max 16
_diffrn_reflns_limit_l_min -16
_diffrn_reflns_number 5923
_diffrn_reflns_theta_full 27.48
_diffrn_reflns_theta_max 27.48
_diffrn_reflns_theta_min 1.62
_exptl_absorpt_coefficient_mu 0.435
_exptl_absorpt_correction_T_max 0.9578
_exptl_absorpt_correction_T_min 0.8807
_exptl_absorpt_correction_type multi-scan
_exptl_absorpt_process_details '(SCALEPACK; Otwinowski & Minor, 1997)'
_exptl_crystal_colour colourless
_exptl_crystal_density_diffrn 1.376
_exptl_crystal_density_method 'not measured'
_exptl_crystal_description block
_exptl_crystal_F_000 288
_exptl_crystal_size_max 0.30
_exptl_crystal_size_mid 0.20
_exptl_crystal_size_min 0.10
_refine_diff_density_max 0.321
_refine_diff_density_min -0.277
_refine_ls_extinction_method none
_refine_ls_goodness_of_fit_ref 1.030
_refine_ls_hydrogen_treatment constr
_refine_ls_matrix_type full
_refine_ls_number_parameters 156
_refine_ls_number_reflns 2981
_refine_ls_number_restraints 0
_refine_ls_restrained_S_all 1.030
_refine_ls_R_factor_all 0.0304
_refine_ls_R_factor_gt 0.0281
_refine_ls_shift/su_max 0.001
_refine_ls_shift/su_mean 0.000
_refine_ls_structure_factor_coef Fsqd
_refine_ls_weighting_details 'calc w = 1/[\s^2^(Fo^2^)+(0.0280P)^2^+0.3783P] where P=(Fo^2^+2Fc^2^)/3'
_refine_ls_weighting_scheme calc
_refine_ls_wR_factor_gt 0.0709
_refine_ls_wR_factor_ref 0.0722
_reflns_number_gt 2762
_reflns_number_total 2981
_reflns_threshold_expression I>2\s(I)
_cod_data_source_file fg3203.cif
_cod_data_source_block I
_cod_original_sg_symbol_H-M P-1
_cod_database_code 2017885
_cod_database_fobs_code 2017885

loop_
_symmetry_equiv_pos_as_xyz
'x, y, z'
'-x, -y, -z'

loop_
_atom_site_type_symbol
_atom_site_label
_atom_site_fract_x
_atom_site_fract_y
_atom_site_fract_z
_atom_site_U_iso_or_equiv
_atom_site_adp_type
_atom_site_calc_flag
_atom_site_refinement_flags
_atom_site_occupancy
_atom_site_disorder_assembly
_atom_site_disorder_group
S S1 0.33096(5) -0.11563(4) 0.90302(2) 0.01881(9) Uani d . 1 . .
O O4 0.24327(13) 0.72281(12) 0.36708(7) 0.01848(19) Uani d . 1 . .
H H4 0.2369 0.6870 0.3134 0.028 Uiso d R 1 . .
N N2 0.23495(15) 0.17820(14) 0.74414(8) 0.0162(2) Uani d . 1 . .
H H2 0.1171 0.1916 0.7773 0.019 Uiso d R 1 . .
N N3 0.57340(15) 0.01012(14) 0.74502(8) 0.0158(2) Uani d . 1 . .
H H3 0.5868 0.0909 0.6849 0.019 Uiso d R 1 . .
C C2 0.39103(18) 0.03369(16) 0.78804(9) 0.0143(2) Uani d . 1 . .
C C4 0.75611(19) -0.14085(17) 0.78973(10) 0.0198(3) Uani d . 1 . .
H H4A 0.8745 -0.1024 0.7646 0.024 Uiso calc R 1 . .
H H4B 0.7671 -0.2478 0.7651 0.024 Uiso calc R 1 . .
C C5 0.7503(2) -0.1936(2) 0.91032(11) 0.0259(3) Uani d . 1 . .
H H5A 0.7327 -0.0853 0.9351 0.031 Uiso calc R 1 . .
H H5B 0.8779 -0.2849 0.9375 0.031 Uiso calc R 1 . .
C C6 0.5788(2) -0.2721(2) 0.95266(11) 0.0293(3) Uani d . 1 . .
H H6A 0.5769 -0.3014 1.0299 0.035 Uiso calc R 1 . .
H H6B 0.6043 -0.3865 0.9331 0.035 Uiso calc R 1 . .
C C11 0.24705(17) 0.31409(16) 0.64568(9) 0.0139(2) Uani d . 1 . .
C C12 0.24680(17) 0.27297(16) 0.54866(10) 0.0141(2) Uani d . 1 . .
C C13 0.24924(17) 0.40896(16) 0.45421(9) 0.0147(2) Uani d . 1 . .
H H13 0.2524 0.3833 0.3889 0.018 Uiso calc R 1 . .
C C14 0.24696(17) 0.58294(16) 0.45753(9) 0.0148(2) Uani d . 1 . .
C C15 0.24651(17) 0.62147(16) 0.55438(10) 0.0158(2) Uani d . 1 . .
H H15 0.2451 0.7385 0.5553 0.019 Uiso calc R 1 . .
C C16 0.24809(17) 0.48781(16) 0.65008(10) 0.0148(2) Uani d . 1 . .
C C17 0.23777(19) 0.08723(16) 0.54606(10) 0.0176(2) Uani d . 1 . .
H H17A 0.2302 0.0861 0.4734 0.026 Uiso calc R 1 . .
H H17B 0.1203 0.0652 0.5847 0.026 Uiso calc R 1 . .
H H17C 0.3571 -0.0079 0.5783 0.026 Uiso calc R 1 . .
C C18 0.2548(2) 0.52859(18) 0.75508(10) 0.0201(3) Uani d . 1 . .
H H18A 0.3847 0.4595 0.7872 0.030 Uiso calc R 1 . .
H H18B 0.1510 0.4938 0.8017 0.030 Uiso calc R 1 . .
H H18C 0.2331 0.6585 0.7432 0.030 Uiso calc R 1 . .
Cl Cl1 -0.18978(4) 0.32705(4) 0.84515(2) 0.02133(9) Uani d . 1 . .

loop_
_atom_site_aniso_label
_atom_site_aniso_U_11
_atom_site_aniso_U_22
_atom_site_aniso_U_33
_atom_site_aniso_U_12
_atom_site_aniso_U_13
_atom_site_aniso_U_23
S1 0.02351(17) 0.01550(15) 0.01458(15) -0.00706(12) 0.00309(11) 0.00028(11)
O4 0.0215(4) 0.0158(4) 0.0162(4) -0.0084(3) 0.0005(3) 0.0015(3)
N2 0.0154(5) 0.0150(5) 0.0146(5) -0.0034(4) 0.0035(4) -0.0012(4)
N3 0.0164(5) 0.0125(5) 0.0146(5) -0.0031(4) 0.0008(4) 0.0003(4)
C2 0.0190(6) 0.0121(5) 0.0127(5) -0.0056(4) 0.0008(4) -0.0040(4)
C4 0.0166(6) 0.0165(6) 0.0202(6) -0.0009(5) 0.0007(5) -0.0011(5)
C5 0.0250(7) 0.0256(7) 0.0191(6) 0.0020(5) -0.0049(5) -0.0040(5)
C6 0.0304(7) 0.0217(7) 0.0187(6) 0.0035(6) 0.0048(5) 0.0054(5)
C11 0.0118(5) 0.0124(5) 0.0144(5) -0.0026(4) 0.0007(4) -0.0004(4)
C12 0.0111(5) 0.0123(5) 0.0175(6) -0.0032(4) 0.0016(4) -0.0031(4)
C13 0.0130(5) 0.0162(6) 0.0143(5) -0.0042(4) 0.0013(4) -0.0043(4)
C14 0.0106(5) 0.0141(5) 0.0167(6) -0.0044(4) 0.0007(4) 0.0007(4)
C15 0.0134(5) 0.0117(5) 0.0222(6) -0.0041(4) -0.0016(4) -0.0037(5)
C16 0.0110(5) 0.0155(5) 0.0172(6) -0.0023(4) -0.0008(4) -0.0050(4)
C17 0.0199(6) 0.0140(6) 0.0194(6) -0.0064(5) 0.0024(5) -0.0049(5)
C18 0.0206(6) 0.0204(6) 0.0195(6) -0.0042(5) -0.0022(5) -0.0077(5)
Cl1 0.01833(16) 0.02361(16) 0.01703(15) -0.00342(12) 0.00454(11) -0.00310(12)

loop_
_atom_type_symbol
_atom_type_description
_atom_type_scat_dispersion_real
_atom_type_scat_dispersion_imag
_atom_type_scat_source
C C 0.0033 0.0016 'International Tables Vol C Tables 4.2.6.8 and 6.1.1.4'
H H 0.0000 0.0000 'International Tables Vol C Tables 4.2.6.8 and 6.1.1.4'
Cl Cl 0.1484 0.1585 'International Tables Vol C Tables 4.2.6.8 and 6.1.1.4'
N N 0.0061 0.0033 'International Tables Vol C Tables 4.2.6.8 and 6.1.1.4'
O O 0.0106 0.0060 'International Tables Vol C Tables 4.2.6.8 and 6.1.1.4'
S S 0.1246 0.1234 'International Tables Vol C Tables 4.2.6.8 and 6.1.1.4'

loop_
_geom_angle_atom_site_label_1
_geom_angle_atom_site_label_2
_geom_angle_atom_site_label_3
_geom_angle_site_symmetry_1
_geom_angle_site_symmetry_3
_geom_angle
_geom_angle_publ_flag
C2 S1 C6 . . 102.79(6) ?
C14 O4 H4 . . 109.5 ?
C2 N2 C11 . . 123.96(10) ?
C2 N2 H2 . . 118.0 ?
C11 N2 H2 . . 118.0 ?
C2 N3 C4 . . 124.96(10) ?
C2 N3 H3 . . 117.5 ?
C4 N3 H3 . . 117.5 ?
N3 C2 N2 . . 121.02(11) ?
N3 C2 S1 . . 124.62(9) ?
N2 C2 S1 . . 114.37(9) ?
N3 C4 C5 . . 111.27(10) ?
N3 C4 H4A . . 109.4 ?
C5 C4 H4A . . 109.4 ?
N3 C4 H4B . . 109.4 ?
C5 C4 H4B . . 109.4 ?
H4A C4 H4B . . 108.0 ?
C4 C5 C6 . . 110.83(12) ?
C4 C5 H5A . . 109.5 ?
C6 C5 H5A . . 109.5 ?
C4 C5 H5B . . 109.5 ?
C6 C5 H5B . . 109.5 ?
H5A C5 H5B . . 108.1 ?
C5 C6 S1 . . 113.60(9) ?
C5 C6 H6A . . 108.8 ?
S1 C6 H6A . . 108.8 ?
C5 C6 H6B . . 108.8 ?
S1 C6 H6B . . 108.8 ?
H6A C6 H6B . . 107.7 ?
C12 C11 C16 . . 121.82(11) ?
C12 C11 N2 . . 119.48(10) ?
C16 C11 N2 . . 118.61(10) ?
C13 C12 C11 . . 118.70(11) ?
C13 C12 C17 . . 120.48(11) ?
C11 C12 C17 . . 120.80(10) ?
C14 C13 C12 . . 120.01(11) ?
C14 C13 H13 . . 120.0 ?
C12 C13 H13 . . 120.0 ?
O4 C14 C15 . . 117.25(10) ?
O4 C14 C13 . . 122.26(11) ?
C15 C14 C13 . . 120.49(11) ?
C14 C15 C16 . . 120.96(11) ?
C14 C15 H15 . . 119.5 ?
C16 C15 H15 . . 119.5 ?
C15 C16 C11 . . 117.99(11) ?
C15 C16 C18 . . 120.68(11) ?
C11 C16 C18 . . 121.32(11) ?
C12 C17 H17A . . 109.5 ?
C12 C17 H17B . . 109.5 ?
H17A C17 H17B . . 109.5 ?
C12 C17 H17C . . 109.5 ?
H17A C17 H17C . . 109.5 ?
H17B C17 H17C . . 109.5 ?
C16 C18 H18A . . 109.5 ?
C16 C18 H18B . . 109.5 ?
H18A C18 H18B . . 109.5 ?
C16 C18 H18C . . 109.5 ?
H18A C18 H18C . . 109.5 ?
H18B C18 H18C . . 109.5 ?

loop_
_geom_bond_atom_site_label_1
_geom_bond_atom_site_label_2
_geom_bond_site_symmetry_2
_geom_bond_distance
_geom_bond_publ_flag
S1 C2 . 1.7394(12) ?
S1 C6 . 1.8237(15) ?
O4 C14 . 1.3680(14) ?
O4 H4 . 0.8395 ?
N2 C2 . 1.3296(16) ?
N2 C11 . 1.4405(14) ?
N2 H2 . 0.8803 ?
N3 C2 . 1.3180(16) ?
N3 C4 . 1.4693(15) ?
N3 H3 . 0.8802 ?
C4 C5 . 1.5125(18) ?
C4 H4A . 0.9700 ?
C4 H4B . 0.9700 ?
C5 C6 . 1.515(2) ?
C5 H5A . 0.9700 ?
C5 H5B . 0.9700 ?
C6 H6A . 0.9700 ?
C6 H6B . 0.9700 ?
C11 C12 . 1.3988(17) ?
C11 C16 . 1.3997(16) ?
C12 C13 . 1.3925(16) ?
C12 C17 . 1.5071(16) ?
C13 C14 . 1.3897(16) ?
C13 H13 . 0.9300 ?
C14 C15 . 1.3857(17) ?
C15 C16 . 1.3895(17) ?
C15 H15 . 0.9300 ?
C16 C18 . 1.5076(17) ?
C17 H17A . 0.9600 ?
C17 H17B . 0.9600 ?
C17 H17C . 0.9600 ?
C18 H18A . 0.9600 ?
C18 H18B . 0.9600 ?
C18 H18C . 0.9600 ?

loop_
_geom_hbond_atom_site_label_D
_geom_hbond_atom_site_label_H
_geom_hbond_atom_site_label_A
_geom_hbond_site_symmetry_A
_geom_hbond_distance_DH
_geom_hbond_distance_HA
_geom_hbond_distance_DA
_geom_hbond_angle_DHA
N2 H2 Cl1 . 0.88 2.28 3.1244(11) 161
N3 H3 O4 2_666 0.88 2.12 2.8143(13) 136
O4 H4 Cl1 2_566 0.84 2.17 2.9913(10) 165

loop_
_geom_torsion_atom_site_label_1
_geom_torsion_atom_site_label_2
_geom_torsion_atom_site_label_3
_geom_torsion_atom_site_label_4
_geom_torsion_site_symmetry_1
_geom_torsion_site_symmetry_2
_geom_torsion_site_symmetry_3
_geom_torsion_site_symmetry_4
_geom_torsion
_geom_torsion_publ_flag
C4 N3 C2 N2 . . . . 177.58(11) ?
C4 N3 C2 S1 . . . . -2.90(17) ?
C11 N2 C2 N3 . . . . 3.03(18) ?
C11 N2 C2 S1 . . . . -176.54(9) ?
C6 S1 C2 N3 . . . . 9.14(12) ?
C6 S1 C2 N2 . . . . -171.30(10) ?
C2 N3 C4 C5 . . . . -34.24(17) ?
N3 C4 C5 C6 . . . . 64.57(14) ?
C4 C5 C6 S1 . . . . -57.07(14) ?
C2 S1 C6 C5 . . . . 20.83(12) ?
C2 N2 C11 C12 . . . . 78.84(15) ?
C2 N2 C11 C16 . . . . -104.46(13) ?
C16 C11 C12 C13 . . . . 0.50(17) ?
N2 C11 C12 C13 . . . . 177.10(10) ?
C16 C11 C12 C17 . . . . -177.69(11) ?
N2 C11 C12 C17 . . . . -1.09(16) ?
C11 C12 C13 C14 . . . . -1.54(17) ?
C17 C12 C13 C14 . . . . 176.66(11) ?
C12 C13 C14 O4 . . . . -178.06(10) ?
C12 C13 C14 C15 . . . . 1.35(17) ?
O4 C14 C15 C16 . . . . 179.37(10) ?
C13 C14 C15 C16 . . . . -0.07(18) ?
C14 C15 C16 C11 . . . . -0.95(17) ?
C14 C15 C16 C18 . . . . 177.89(11) ?
C12 C11 C16 C15 . . . . 0.74(17) ?
N2 C11 C16 C15 . . . . -175.89(10) ?
C12 C11 C16 C18 . . . . -178.09(11) ?
N2 C11 C16 C18 . . . . 5.28(17) ?

loop_
_cod_related_entry_id
_cod_related_entry_database
_cod_related_entry_code
1 ChemSpider 30654270
